data_2020313
loop_
_publ_author_name
'Pullela, Srinivas Venkata'
'Acharya, Vinod'
'Reddy, Nagarjuna'
'Harlikar, Jayvant'
'Kulkarni, Amar'
'Chavan, Rakesh'
'Yadav, Ajay'
'Manna, Shuvendu'
'Ghosh, Angshuman'

_publ_section_title
;
 Structural corroboration of two important building blocks of the
 anticancer drug eribulin mesylate through two-dimensional NMR and
 single-crystal X-ray diffraction studies
;
_journal_coeditor_code FN3209
_journal_issue 1
_journal_name_full 'Acta Crystallographica Section C'
_journal_page_first 14
_journal_page_last 20
_journal_paper_doi 10.1107/S2053229615022305
_journal_volume 72
_journal_year 2016
_chemical_formula_iupac 'C19 H30 O7, C1 H4 O1'
_chemical_formula_moiety 'C19 H30 O7, C1 H4 O1'
_chemical_formula_sum 'C20 H34 O8'
_chemical_formula_weight 402.48
_chemical_name_systematic
'3,4:6,7-Di-<i>O</i>-cyclohexylidene-<i>D</i>-glycero-\a-<i>L</i>-talo-heptopyranose methanol monosolvate'
_space_group_crystal_system orthorhombic
_space_group_IT_number 19
_space_group_name_Hall 'P 2ac 2ab'
_space_group_name_H-M_alt 'P 21 21 21'
_symmetry_space_group_name_Hall 'P 2ac 2ab'
_symmetry_space_group_name_H-M 'P 21 21 21'
_atom_sites_solution_hydrogens geom
_atom_sites_solution_primary direct
_atom_sites_solution_secondary difmap
_cell_angle_alpha 90.0000
_cell_angle_beta 90.0000
_cell_angle_gamma 90.0000
_cell_formula_units_Z 4
_cell_length_a 7.2240(18)
_cell_length_b 12.935(3)
_cell_length_c 22.0691(10)
_cell_measurement_reflns_used 6335
_cell_measurement_temperature 293
_cell_measurement_theta_max 27.50
_cell_measurement_theta_min 3.20
_cell_volume 2062.2(7)
_computing_cell_refinement
;
<i>CrystalClear-SM Expert</i> (Rigaku, 2014)
;
_computing_data_collection
;
<i>CrystalClear-SM Expert</i> (Rigaku, 2014)
;
_computing_data_reduction
;
<i>CrystalClear-SM Expert</i> (Rigaku, 2014)
;
_computing_molecular_graphics
;
CrystalStructure (Rigaku, 2015)
;
_computing_publication_material
;
CrystalStructure (Rigaku, 2015)
;
_computing_structure_refinement
;
SHELXL2014 (Sheldrick, 2015)
;
_computing_structure_solution
;
SIR92 (Altomare <i>et al.</i>,  1994)
;
_diffrn_ambient_temperature 293
_diffrn_detector_area_resol_mean 13.653
_diffrn_measured_fraction_theta_full 0.997
_diffrn_measured_fraction_theta_max 0.997
_diffrn_measurement_device_type 'Rigaku XtaLAB mini'
_diffrn_measurement_method \w
_diffrn_radiation_type 'Mo K\a'
_diffrn_radiation_wavelength 0.71075
_diffrn_reflns_av_R_equivalents 0.0271
_diffrn_reflns_limit_h_max 9
_diffrn_reflns_limit_h_min -9
_diffrn_reflns_limit_k_max 16
_diffrn_reflns_limit_k_min -16
_diffrn_reflns_limit_l_max 28
_diffrn_reflns_limit_l_min -28
_diffrn_reflns_number 20377
_diffrn_reflns_theta_full 25.242
_diffrn_reflns_theta_max 27.483
_diffrn_reflns_theta_min 3.186
_diffrn_standards_number 0
_exptl_absorpt_coefficient_mu 0.099
_exptl_absorpt_correction_T_max 0.980
_exptl_absorpt_correction_T_min 0.967
_exptl_absorpt_correction_type numerical
_exptl_absorpt_process_details
;
(NUMABS; Rigaku, 1999)
;
_exptl_crystal_colour colorless
_exptl_crystal_density_diffrn 1.296
_exptl_crystal_density_method 'not measured'
_exptl_crystal_description prism
_exptl_crystal_F_000 872.00
_exptl_crystal_size_max 0.200
_exptl_crystal_size_mid 0.200
_exptl_crystal_size_min 0.200
_refine_diff_density_max 0.29
_refine_diff_density_min -0.29
_refine_ls_abs_structure_details
;
Flack <i>x</i> determined using 1853 quotients [(I+)-(I-)]/[(I+)+(I-)]
(Parsons <i>et al.</i>,  2013)
;
_refine_ls_abs_structure_Flack 0.0(3)
_refine_ls_extinction_method none
_refine_ls_goodness_of_fit_ref 1.081
_refine_ls_hydrogen_treatment constr
_refine_ls_number_parameters 256
_refine_ls_number_reflns 4735
_refine_ls_number_restraints 0
_refine_ls_R_factor_all 0.0387
_refine_ls_R_factor_gt 0.0373
_refine_ls_shift/su_max 0.000
_refine_ls_structure_factor_coef Fsqd
_refine_ls_weighting_details 'w = 1/[\s^2^(Fo^2^)+(0.0514P)^2^+0.2988P] where P=(Fo^2^+2Fc^2^)/3'
_refine_ls_weighting_scheme calc
_refine_ls_wR_factor_gt 0.0984
_refine_ls_wR_factor_ref 0.0999
_reflns_number_gt 4568
_reflns_number_total 4735
_reflns_threshold_expression F^2^>2.0\s(F^2^)
_cod_data_source_file fn3209sup1.cif
_cod_data_source_block Comp_XII
_cod_depositor_comments
;Adding full bibliography for 2020313--2020314.cif.

 Adding full bibliography for 2020313--2020314.cif.
;
_cod_database_code 2020313
_cod_database_fobs_code 2020313

loop_
_space_group_symop_id
_space_group_symop_operation_xyz
1 +X,+Y,+Z
2 1/2-X,-Y,1/2+Z
3 1/2+X,1/2-Y,-Z
4 -X,1/2+Y,1/2-Z

loop_
_atom_site_type_symbol
_atom_site_label
_atom_site_fract_x
_atom_site_fract_y
_atom_site_fract_z
_atom_site_U_iso_or_equiv
_atom_site_adp_type
_atom_site_calc_flag
_atom_site_occupancy
O O1 0.35295(19) 0.58282(12) 0.48548(6) 0.0371(3) Uani d 1
O O2 0.3077(2) 0.72969(12) 0.42698(7) 0.0421(3) Uani d 1
H H21 0.2018 0.7108 0.4194 0.050 Uiso calc 1
O O3 0.6894(2) 0.72168(11) 0.39171(6) 0.0384(3) Uani d 1
H H22 0.6789 0.7848 0.3911 0.046 Uiso calc 1
O O4 0.75860(19) 0.51822(10) 0.42770(6) 0.0311(3) Uani d 1
O O5 0.6597(2) 0.43865(10) 0.51248(7) 0.0382(3) Uani d 1
O O6 0.19472(19) 0.55968(11) 0.60599(6) 0.0336(3) Uani d 1
O O7 0.3195(2) 0.46408(14) 0.68318(7) 0.0471(4) Uani d 1
O O8 0.5386(3) 0.8094(4) 0.65156(10) 0.1275(16) Uani d 1
H H23 0.4296 0.8074 0.6412 0.153 Uiso calc 1
C C1 0.4200(3) 0.64349(14) 0.43614(8) 0.0294(4) Uani d 1
H H1 0.4191 0.6011 0.3993 0.035 Uiso calc 1
C C2 0.6160(3) 0.68268(13) 0.44707(8) 0.0283(4) Uani d 1
H H2 0.6111 0.7392 0.4766 0.034 Uiso calc 1
C C3 0.7420(2) 0.59962(13) 0.47104(8) 0.0273(4) Uani d 1
H H3 0.8640 0.6284 0.4806 0.033 Uiso calc 1
C C4 0.6584(3) 0.54600(13) 0.52731(8) 0.0280(4) Uani d 1
H H4 0.7365 0.5587 0.5629 0.034 Uiso calc 1
C C5 0.4611(3) 0.58198(14) 0.53966(8) 0.0279(4) Uani d 1
H H5 0.4647 0.6520 0.5565 0.033 Uiso calc 1
C C6 0.3620(2) 0.51148(14) 0.58383(8) 0.0287(4) Uani d 1
H H6 0.3316 0.4459 0.5639 0.034 Uiso calc 1
C C7 0.4637(3) 0.49056(17) 0.64252(9) 0.0351(4) Uani d 1
H H7A 0.5508 0.4340 0.6379 0.042 Uiso calc 1
H H7B 0.5297 0.5515 0.6562 0.042 Uiso calc 1
C C8 0.1523(3) 0.51299(15) 0.66350(9) 0.0331(4) Uani d 1
C C9 0.0938(4) 0.5960(2) 0.70757(11) 0.0524(6) Uani d 1
H H9A -0.0106 0.6337 0.6909 0.063 Uiso calc 1
H H9B 0.1948 0.6444 0.7133 0.063 Uiso calc 1
C C10 0.0394(5) 0.5495(2) 0.76878(12) 0.0625(7) Uani d 1
H H10A 0.1474 0.5182 0.7874 0.075 Uiso calc 1
H H10B -0.0039 0.6042 0.7953 0.075 Uiso calc 1
C C11 -0.1116(4) 0.4685(3) 0.76198(12) 0.0617(7) Uani d 1
H H11A -0.1374 0.4377 0.8011 0.074 Uiso calc 1
H H11B -0.2241 0.5012 0.7476 0.074 Uiso calc 1
C C12 -0.0527(4) 0.3850(2) 0.71778(12) 0.0530(6) Uani d 1
H H12A -0.1545 0.3372 0.7117 0.064 Uiso calc 1
H H12B 0.0502 0.3466 0.7348 0.064 Uiso calc 1
C C13 0.0050(3) 0.43058(18) 0.65660(10) 0.0418(5) Uani d 1
H H13A 0.0519 0.3757 0.6309 0.050 Uiso calc 1
H H13B -0.1026 0.4603 0.6369 0.050 Uiso calc 1
C C14 0.7801(3) 0.42518(14) 0.46154(8) 0.0305(4) Uani d 1
C C15 0.7147(3) 0.33586(16) 0.42330(11) 0.0423(5) Uani d 1
H H15A 0.5917 0.3507 0.4079 0.051 Uiso calc 1
H H15B 0.7071 0.2742 0.4482 0.051 Uiso calc 1
C C16 0.8454(4) 0.31621(18) 0.37032(11) 0.0475(5) Uani d 1
H H16A 0.8046 0.2554 0.3484 0.057 Uiso calc 1
H H16B 0.8408 0.3746 0.3428 0.057 Uiso calc 1
C C17 1.0433(4) 0.3003(2) 0.39150(13) 0.0526(6) Uani d 1
H H17A 1.1235 0.2917 0.3566 0.063 Uiso calc 1
H H17B 1.0507 0.2379 0.4158 0.063 Uiso calc 1
C C18 1.1088(3) 0.3921(2) 0.42881(12) 0.0478(5) Uani d 1
H H18A 1.1127 0.4532 0.4034 0.057 Uiso calc 1
H H18B 1.2330 0.3789 0.4436 0.057 Uiso calc 1
C C19 0.9804(3) 0.41131(17) 0.48222(10) 0.0384(4) Uani d 1
H H19A 1.0204 0.4728 0.5037 0.046 Uiso calc 1
H H19B 0.9877 0.3534 0.5100 0.046 Uiso calc 1
C C20 0.5497(5) 0.8009(5) 0.70985(16) 0.1046(17) Uani d 1
H H20A 0.5570 0.8684 0.7277 0.126 Uiso calc 1
H H20B 0.6583 0.7620 0.7203 0.126 Uiso calc 1
H H20C 0.4419 0.7658 0.7249 0.126 Uiso calc 1

loop_
_atom_site_aniso_label
_atom_site_aniso_U_11
_atom_site_aniso_U_22
_atom_site_aniso_U_33
_atom_site_aniso_U_12
_atom_site_aniso_U_13
_atom_site_aniso_U_23
O1 0.0301(6) 0.0475(8) 0.0337(7) -0.0081(6) -0.0046(6) 0.0125(6)
O2 0.0391(8) 0.0433(8) 0.0439(8) 0.0115(7) -0.0042(7) 0.0044(6)
O3 0.0463(8) 0.0315(6) 0.0373(7) 0.0007(6) 0.0088(7) 0.0103(6)
O4 0.0377(7) 0.0272(6) 0.0283(6) 0.0048(5) 0.0037(5) -0.0007(5)
O5 0.0444(8) 0.0265(6) 0.0436(8) 0.0037(6) 0.0168(7) 0.0042(5)
O6 0.0306(6) 0.0381(7) 0.0321(7) 0.0063(6) 0.0068(6) 0.0102(5)
O7 0.0331(7) 0.0700(11) 0.0382(8) 0.0060(7) 0.0031(6) 0.0235(8)
O8 0.0373(10) 0.296(5) 0.0495(12) 0.015(2) 0.0035(10) 0.006(2)
C1 0.0320(9) 0.0305(8) 0.0257(8) 0.0019(7) -0.0004(7) 0.0011(7)
C2 0.0324(9) 0.0241(8) 0.0284(8) -0.0005(7) 0.0029(7) 0.0015(6)
C3 0.0261(8) 0.0267(8) 0.0291(8) -0.0006(7) 0.0005(7) -0.0013(7)
C4 0.0295(8) 0.0280(8) 0.0266(8) 0.0014(7) 0.0000(7) 0.0005(6)
C5 0.0283(8) 0.0279(8) 0.0273(8) 0.0002(7) 0.0017(7) 0.0012(7)
C6 0.0271(8) 0.0297(8) 0.0292(8) -0.0003(7) 0.0036(7) 0.0022(7)
C7 0.0291(9) 0.0412(10) 0.0352(9) 0.0028(8) 0.0016(8) 0.0062(8)
C8 0.0313(9) 0.0379(9) 0.0302(9) 0.0032(8) 0.0048(7) 0.0088(7)
C9 0.0696(17) 0.0458(12) 0.0418(12) -0.0032(12) 0.0181(12) -0.0015(10)
C10 0.0811(19) 0.0695(17) 0.0369(12) -0.0062(15) 0.0208(13) -0.0041(11)
C11 0.0542(14) 0.088(2) 0.0426(12) -0.0018(14) 0.0173(12) 0.0176(13)
C12 0.0490(13) 0.0579(15) 0.0521(13) -0.0116(11) 0.0022(11) 0.0207(11)
C13 0.0395(11) 0.0465(11) 0.0396(11) -0.0043(9) 0.0002(9) 0.0080(9)
C14 0.0331(9) 0.0267(8) 0.0319(9) 0.0023(7) 0.0051(7) 0.0025(7)
C15 0.0408(11) 0.0328(10) 0.0534(12) -0.0055(8) 0.0008(10) -0.0082(9)
C16 0.0569(14) 0.0408(11) 0.0450(12) -0.0035(11) 0.0005(11) -0.0151(9)
C17 0.0536(14) 0.0463(13) 0.0581(15) 0.0107(11) 0.0114(12) -0.0125(11)
C18 0.0335(10) 0.0513(13) 0.0585(14) 0.0060(9) 0.0055(10) -0.0108(11)
C19 0.0373(10) 0.0378(10) 0.0401(10) 0.0094(8) -0.0041(9) -0.0040(8)
C20 0.0575(19) 0.192(5) 0.064(2) -0.003(3) -0.0071(17) -0.044(3)

loop_
_atom_type_symbol
_atom_type_description
_atom_type_scat_dispersion_real
_atom_type_scat_dispersion_imag
_atom_type_scat_source
C C 0.0033 0.0016
;
International Tables for Crystallography
(Vol. C, Tables 4.2.6.8 and 6.1.1.4)
;
H H 0.0000 0.0000
;
International Tables for Crystallography
(Vol. C, Table 6.1.1.4)
;
O O 0.0106 0.0060
;
International Tables for Crystallography
(Vol. C, Tables 4.2.6.8 and 6.1.1.4)
;

loop_
_geom_angle_atom_site_label_1
_geom_angle_atom_site_label_2
_geom_angle_atom_site_label_3
_geom_angle
C1 O1 C5 117.22(14)
C1 O2 H21 109.5
C2 O3 H22 109.5
C14 O4 C3 106.31(13)
C4 O5 C14 107.60(14)
C8 O6 C6 107.20(13)
C7 O7 C8 108.75(14)
C20 O8 H23 109.5
O2 C1 O1 110.68(15)
O2 C1 C2 107.32(16)
O1 C1 C2 112.19(15)
O2 C1 H1 108.9
O1 C1 H1 108.9
C2 C1 H1 108.9
O3 C2 C3 109.24(15)
O3 C2 C1 109.16(15)
C3 C2 C1 112.36(15)
O3 C2 H2 108.7
C3 C2 H2 108.7
C1 C2 H2 108.7
O4 C3 C2 110.01(14)
O4 C3 C4 103.90(13)
C2 C3 C4 111.54(15)
O4 C3 H3 110.4
C2 C3 H3 110.4
C4 C3 H3 110.4
O5 C4 C5 110.13(15)
O5 C4 C3 104.48(14)
C5 C4 C3 111.83(14)
O5 C4 H4 110.1
C5 C4 H4 110.1
C3 C4 H4 110.1
O1 C5 C6 106.55(15)
O1 C5 C4 111.36(14)
C6 C5 C4 111.91(15)
O1 C5 H5 109.0
C6 C5 H5 109.0
C4 C5 H5 109.0
O6 C6 C7 101.16(14)
O6 C6 C5 110.69(14)
C7 C6 C5 115.41(16)
O6 C6 H6 109.8
C7 C6 H6 109.8
C5 C6 H6 109.8
O7 C7 C6 103.20(15)
O7 C7 H7A 111.1
C6 C7 H7A 111.1
O7 C7 H7B 111.1
C6 C7 H7B 111.1
H7A C7 H7B 109.1
O7 C8 O6 105.87(14)
O7 C8 C9 110.8(2)
O6 C8 C9 109.25(17)
O7 C8 C13 108.20(17)
O6 C8 C13 110.89(16)
C9 C8 C13 111.64(18)
C8 C9 C10 111.2(2)
C8 C9 H9A 109.4
C10 C9 H9A 109.4
C8 C9 H9B 109.4
C10 C9 H9B 109.4
H9A C9 H9B 108.0
C11 C10 C9 111.6(2)
C11 C10 H10A 109.3
C9 C10 H10A 109.3
C11 C10 H10B 109.3
C9 C10 H10B 109.3
H10A C10 H10B 108.0
C12 C11 C10 110.7(2)
C12 C11 H11A 109.5
C10 C11 H11A 109.5
C12 C11 H11B 109.5
C10 C11 H11B 109.5
H11A C11 H11B 108.1
C11 C12 C13 111.6(2)
C11 C12 H12A 109.3
C13 C12 H12A 109.3
C11 C12 H12B 109.3
C13 C12 H12B 109.3
H12A C12 H12B 108.0
C8 C13 C12 111.97(19)
C8 C13 H13A 109.2
C12 C13 H13A 109.2
C8 C13 H13B 109.2
C12 C13 H13B 109.2
H13A C13 H13B 107.9
O4 C14 O5 104.05(14)
O4 C14 C15 108.65(16)
O5 C14 C15 110.03(17)
O4 C14 C19 111.03(16)
O5 C14 C19 110.79(16)
C15 C14 C19 111.98(17)
C14 C15 C16 111.30(18)
C14 C15 H15A 109.4
C16 C15 H15A 109.4
C14 C15 H15B 109.4
C16 C15 H15B 109.4
H15A C15 H15B 108.0
C17 C16 C15 111.7(2)
C17 C16 H16A 109.3
C15 C16 H16A 109.3
C17 C16 H16B 109.3
C15 C16 H16B 109.3
H16A C16 H16B 107.9
C16 C17 C18 110.74(19)
C16 C17 H17A 109.5
C18 C17 H17A 109.5
C16 C17 H17B 109.5
C18 C17 H17B 109.5
H17A C17 H17B 108.1
C17 C18 C19 111.0(2)
C17 C18 H18A 109.4
C19 C18 H18A 109.4
C17 C18 H18B 109.4
C19 C18 H18B 109.4
H18A C18 H18B 108.0
C18 C19 C14 111.43(18)
C18 C19 H19A 109.3
C14 C19 H19A 109.3
C18 C19 H19B 109.3
C14 C19 H19B 109.3
H19A C19 H19B 108.0
O8 C20 H20A 109.5
O8 C20 H20B 109.5
H20A C20 H20B 109.5
O8 C20 H20C 109.5
H20A C20 H20C 109.5
H20B C20 H20C 109.5

loop_
_geom_bond_atom_site_label_1
_geom_bond_atom_site_label_2
_geom_bond_distance
O1 C1 1.427(2)
O1 C5 1.428(2)
O2 C1 1.394(2)
O2 H21 0.8200
O3 C2 1.424(2)
O3 H22 0.8200
O4 C14 1.425(2)
O4 C3 1.428(2)
O5 C4 1.427(2)
O5 C14 1.432(2)
O6 C8 1.439(2)
O6 C6 1.445(2)
O7 C7 1.417(2)
O7 C8 1.431(2)
O8 C20 1.294(4)
O8 H23 0.8200
C1 C2 1.523(3)
C1 H1 0.9800
C2 C3 1.504(2)
C2 H2 0.9800
C3 C4 1.545(2)
C3 H3 0.9800
C4 C5 1.524(3)
C4 H4 0.9800
C5 C6 1.515(2)
C5 H5 0.9800
C6 C7 1.513(3)
C6 H6 0.9800
C7 H7A 0.9700
C7 H7B 0.9700
C8 C9 1.509(3)
C8 C13 1.514(3)
C9 C10 1.530(3)
C9 H9A 0.9700
C9 H9B 0.9700
C10 C11 1.520(4)
C10 H10A 0.9700
C10 H10B 0.9700
C11 C12 1.517(4)
C11 H11A 0.9700
C11 H11B 0.9700
C12 C13 1.531(3)
C12 H12A 0.9700
C12 H12B 0.9700
C13 H13A 0.9700
C13 H13B 0.9700
C14 C15 1.507(3)
C14 C19 1.528(3)
C15 C16 1.524(3)
C15 H15A 0.9700
C15 H15B 0.9700
C16 C17 1.518(4)
C16 H16A 0.9700
C16 H16B 0.9700
C17 C18 1.520(3)
C17 H17A 0.9700
C17 H17B 0.9700
C18 C19 1.520(3)
C18 H18A 0.9700
C18 H18B 0.9700
C19 H19A 0.9700
C19 H19B 0.9700
C20 H20A 0.9600
C20 H20B 0.9600
C20 H20C 0.9600

loop_
_geom_hbond_atom_site_label_D
_geom_hbond_atom_site_label_H
_geom_hbond_atom_site_label_A
_geom_hbond_site_symmetry_A
_geom_hbond_distance_DH
_geom_hbond_distance_HA
_geom_hbond_distance_DA
_geom_hbond_angle_DHA
_geom_hbond_publ_flag
O2 H21 O8 3_466 0.820 1.978 2.653(3) 139.1 no
O3 H22 O6 3_566 0.820 2.016 2.829(2) 171.0 no
O8 H23 O3 3_466 0.820 1.919 2.727(3) 168.5 no

loop_
_geom_torsion_atom_site_label_1
_geom_torsion_atom_site_label_2
_geom_torsion_atom_site_label_3
_geom_torsion_atom_site_label_4
_geom_torsion
C5 O1 C1 O2 -109.98(18)
C5 O1 C1 C2 9.9(2)
O2 C1 C2 O3 -71.31(18)
O1 C1 C2 O3 166.90(15)
O2 C1 C2 C3 167.35(14)
O1 C1 C2 C3 45.6(2)
C14 O4 C3 C2 -147.13(15)
C14 O4 C3 C4 -27.62(17)
O3 C2 C3 O4 -58.95(19)
C1 C2 C3 O4 62.34(19)
O3 C2 C3 C4 -173.70(14)
C1 C2 C3 C4 -52.4(2)
C14 O5 C4 C5 135.78(16)
C14 O5 C4 C3 15.54(19)
O4 C3 C4 O5 7.32(18)
C2 C3 C4 O5 125.79(16)
O4 C3 C4 C5 -111.78(16)
C2 C3 C4 C5 6.7(2)
C1 O1 C5 C6 -179.18(15)
C1 O1 C5 C4 -56.9(2)
O5 C4 C5 O1 -69.48(18)
C3 C4 C5 O1 46.22(19)
O5 C4 C5 C6 49.67(19)
C3 C4 C5 C6 165.37(15)
C8 O6 C6 C7 -33.24(18)
C8 O6 C6 C5 -156.06(16)
O1 C5 C6 O6 -71.94(18)
C4 C5 C6 O6 166.11(14)
O1 C5 C6 C7 173.96(15)
C4 C5 C6 C7 52.0(2)
C8 O7 C7 C6 -26.9(2)
O6 C6 C7 O7 36.38(19)
C5 C6 C7 O7 155.87(16)
C7 O7 C8 O6 6.6(2)
C7 O7 C8 C9 -111.7(2)
C7 O7 C8 C13 125.54(17)
C6 O6 C8 O7 17.8(2)
C6 O6 C8 C9 137.22(19)
C6 O6 C8 C13 -99.31(18)
O7 C8 C9 C10 -66.1(3)
O6 C8 C9 C10 177.7(2)
C13 C8 C9 C10 54.6(3)
C8 C9 C10 C11 -55.9(3)
C9 C10 C11 C12 55.7(3)
C10 C11 C12 C13 -54.5(3)
O7 C8 C13 C12 68.4(2)
O6 C8 C13 C12 -175.94(19)
C9 C8 C13 C12 -53.9(3)
C11 C12 C13 C8 53.9(3)
C3 O4 C14 O5 37.86(18)
C3 O4 C14 C15 155.06(16)
C3 O4 C14 C19 -81.37(18)
C4 O5 C14 O4 -32.95(19)
C4 O5 C14 C15 -149.19(17)
C4 O5 C14 C19 86.43(18)
O4 C14 C15 C16 69.4(2)
O5 C14 C15 C16 -177.24(18)
C19 C14 C15 C16 -53.6(2)
C14 C15 C16 C17 54.8(3)
C15 C16 C17 C18 -56.1(3)
C16 C17 C18 C19 56.3(3)
C17 C18 C19 C14 -55.2(3)
O4 C14 C19 C18 -67.5(2)
O5 C14 C19 C18 177.44(17)
C15 C14 C19 C18 54.2(2)
